data_4076024
loop_
_publ_author_name
'Ech-Cherif El Kettani, Sakina'
'Lazraq, Mohamed'
'Ranaivonjatovo, Henri'
'Escudi\'e, Jean'
'Couret, Claude'
'Gornitzka, Heinz'
'Atmani, Aziz'

_publ_section_title
;
 Reactivity of Germene Mes2GeCR2with Cumulative Unsaturation-Containing
 Compounds:&#x00A0; Synthesis of New Germanium Heterocycles
;
_journal_issue 22
_journal_name_full Organometallics
_journal_page_first 5364
_journal_paper_doi 10.1021/om0504607
_journal_volume 24
_journal_year 2005
_chemical_formula_sum 'C45 H38 Ge S2'
_chemical_formula_weight 715.46
_chemical_name_systematic
; 
 ? 
;
_space_group_IT_number 19
_symmetry_cell_setting orthorhombic
_symmetry_space_group_name_Hall 'P 2ac 2ab'
_symmetry_space_group_name_H-M 'P 21 21 21'
_atom_sites_solution_hydrogens geom
_atom_sites_solution_primary direct
_atom_sites_solution_secondary difmap
_audit_creation_method SHELXL-97
_cell_angle_alpha 90.00
_cell_angle_beta 90.00
_cell_angle_gamma 90.00
_cell_formula_units_Z 4
_cell_length_a 9.4836(9)
_cell_length_b 17.9286(17)
_cell_length_c 20.9933(19)
_cell_measurement_reflns_used 4188
_cell_measurement_temperature 193(2)
_cell_measurement_theta_max 23.844
_cell_measurement_theta_min 2.272
_cell_volume 3569.4(6)
_computing_cell_refinement 'Bruker SMART'
_computing_data_collection 'Bruker SMART'
_computing_data_reduction 'Bruker SHELXTL'
_computing_molecular_graphics 'Bruker SHELXTL'
_computing_publication_material 'Bruker SHELXTL'
_computing_structure_refinement 'SHELXL-97 (Sheldrick, 1997)'
_computing_structure_solution 'SHELXS-97 (Sheldrick, 1990)'
_diffrn_ambient_temperature 193(2)
_diffrn_measured_fraction_theta_full 0.987
_diffrn_measured_fraction_theta_max 0.987
_diffrn_measurement_device_type 'Bruker CCD detector'
_diffrn_measurement_method 'phi and omega scans'
_diffrn_radiation_monochromator graphite
_diffrn_radiation_source 'fine-focus sealed tube'
_diffrn_radiation_type MoK\a
_diffrn_radiation_wavelength 0.71073
_diffrn_reflns_av_R_equivalents 0.0624
_diffrn_reflns_av_sigmaI/netI 0.0740
_diffrn_reflns_limit_h_max 10
_diffrn_reflns_limit_h_min -11
_diffrn_reflns_limit_k_max 18
_diffrn_reflns_limit_k_min -21
_diffrn_reflns_limit_l_max 24
_diffrn_reflns_limit_l_min -24
_diffrn_reflns_number 18284
_diffrn_reflns_theta_full 24.70
_diffrn_reflns_theta_max 24.70
_diffrn_reflns_theta_min 5.12
_exptl_absorpt_coefficient_mu 1.007
_exptl_absorpt_correction_T_max 1.000000
_exptl_absorpt_correction_T_min 0.684691
_exptl_absorpt_correction_type semi-empirical
_exptl_absorpt_process_details 'SADABS (Bruker-AXS)'
_exptl_crystal_colour colorless
_exptl_crystal_density_diffrn 1.331
_exptl_crystal_density_method 'not measured'
_exptl_crystal_description plate
_exptl_crystal_F_000 1488
_exptl_crystal_size_max 0.1
_exptl_crystal_size_mid 0.3
_exptl_crystal_size_min 0.4
_refine_diff_density_max 0.416
_refine_diff_density_min -0.228
_refine_diff_density_rms 0.056
_refine_ls_abs_structure_details 'Flack H D (1983), Acta Cryst. A39, 876-881'
_refine_ls_abs_structure_Flack 0.000(10)
_refine_ls_extinction_method none
_refine_ls_goodness_of_fit_ref 1.023
_refine_ls_hydrogen_treatment mixed
_refine_ls_matrix_type full
_refine_ls_number_parameters 439
_refine_ls_number_reflns 6014
_refine_ls_number_restraints 0
_refine_ls_restrained_S_all 1.023
_refine_ls_R_factor_all 0.0650
_refine_ls_R_factor_gt 0.0440
_refine_ls_shift/su_max 0.001
_refine_ls_shift/su_mean 0.000
_refine_ls_structure_factor_coef Fsqd
_refine_ls_weighting_details 'calc w=1/[\s^2^(Fo^2^)+(0.0312P)^2^+0.2073P] where P=(Fo^2^+2Fc^2^)/3'
_refine_ls_weighting_scheme calc
_refine_ls_wR_factor_gt 0.0753
_refine_ls_wR_factor_ref 0.0812
_reflns_number_gt 4857
_reflns_number_total 6014
_reflns_threshold_expression >2sigma(I)
_cod_data_source_file om0504607si20050607_051408.cif
_cod_data_source_block 11
_cod_depositor_comments
;
The following automatic conversions were performed:

'_symmetry_cell_setting' value 'Orthorhombic' changed to
'orthorhombic' according to
/home/saulius/struct/CIF-dictionaries/cif_core.dic dictionary named
'cif_core.dic' version 2.4.1 from 2010-06-29.

Automatic conversion script
Id: cif_fix_values 1715 2011-07-08 13:25:40Z adriana 
;
_cod_original_sg_symbol_H-M P2(1)2(1)2(1)
_cod_database_code 4076024

loop_
_symmetry_equiv_pos_as_xyz
'x, y, z'
'-x+1/2, -y, z+1/2'
'-x, y+1/2, -z+1/2'
'x+1/2, -y+1/2, -z'

loop_
_atom_site_label
_atom_site_type_symbol
_atom_site_fract_x
_atom_site_fract_y
_atom_site_fract_z
_atom_site_U_iso_or_equiv
_atom_site_adp_type
_atom_site_occupancy
_atom_site_symmetry_multiplicity
_atom_site_calc_flag
_atom_site_refinement_flags
Ge1 Ge 0.62690(5) 0.70493(2) 0.793885(19) 0.02829(12) Uani 1 1 d .
S1 S 0.75349(10) 0.75393(6) 0.66942(5) 0.0309(2) Uani 1 1 d .
S2 S 0.47237(10) 0.76834(6) 0.73281(5) 0.0327(3) Uani 1 1 d .
C1 C 0.7390(4) 0.6696(2) 0.71822(16) 0.0275(9) Uani 1 1 d .
C2 C 0.5758(4) 0.7818(2) 0.66341(17) 0.0278(9) Uani 1 1 d .
C3 C 0.5232(4) 0.8135(2) 0.61024(17) 0.0285(10) Uani 1 1 d .
C4 C 0.5985(4) 0.8258(2) 0.54825(18) 0.0302(10) Uani 1 1 d .
C5 C 0.7350(5) 0.8124(2) 0.52771(19) 0.0372(11) Uani 1 1 d .
H5 H 0.8026 0.7919 0.5562 0.045 Uiso 1 1 calc R
C6 C 0.7726(5) 0.8289(2) 0.46553(19) 0.0423(12) Uani 1 1 d .
H6 H 0.8663 0.8191 0.4518 0.051 Uiso 1 1 calc R
C7 C 0.6779(6) 0.8592(3) 0.4232(2) 0.0516(14) Uani 1 1 d .
H7 H 0.7058 0.8698 0.3807 0.062 Uiso 1 1 calc R
C8 C 0.5423(6) 0.8738(3) 0.4430(2) 0.0509(14) Uani 1 1 d .
H8 H 0.4761 0.8950 0.4143 0.061 Uiso 1 1 calc R
C9 C 0.5028(5) 0.8577(2) 0.5049(2) 0.0369(11) Uani 1 1 d .
C10 C 0.3661(5) 0.8661(2) 0.53602(18) 0.0375(10) Uani 1 1 d .
C11 C 0.2404(6) 0.8915(3) 0.5118(2) 0.0571(14) Uani 1 1 d .
H11 H 0.2354 0.9093 0.4692 0.068 Uiso 1 1 calc R
C12 C 0.1211(6) 0.8909(3) 0.5497(3) 0.0644(15) Uani 1 1 d .
H12 H 0.0336 0.9080 0.5332 0.077 Uiso 1 1 calc R
C13 C 0.1295(5) 0.8653(3) 0.6116(2) 0.0540(13) Uani 1 1 d .
H13 H 0.0474 0.8654 0.6375 0.065 Uiso 1 1 calc R
C14 C 0.2557(5) 0.8394(2) 0.6366(2) 0.0439(12) Uani 1 1 d .
H14 H 0.2596 0.8217 0.6792 0.053 Uiso 1 1 calc R
C15 C 0.3767(5) 0.8396(2) 0.59902(18) 0.0321(9) Uani 1 1 d .
C16 C 0.6776(4) 0.6047(2) 0.68082(18) 0.0297(10) Uani 1 1 d .
C17 C 0.5497(4) 0.5970(2) 0.65087(18) 0.0312(10) Uani 1 1 d .
H17 H 0.4834 0.6367 0.6518 0.037 Uiso 1 1 calc R
C18 C 0.5175(5) 0.5319(3) 0.6197(2) 0.0423(12) Uani 1 1 d .
H18 H 0.4301 0.5272 0.5979 0.051 Uiso 1 1 calc R
C19 C 0.6131(6) 0.4727(3) 0.6199(2) 0.0486(12) Uani 1 1 d .
H19 H 0.5900 0.4277 0.5983 0.058 Uiso 1 1 calc R
C20 C 0.7417(5) 0.4787(2) 0.6513(2) 0.0446(12) Uani 1 1 d .
H20 H 0.8057 0.4380 0.6520 0.054 Uiso 1 1 calc R
C21 C 0.7749(5) 0.5450(2) 0.68158(18) 0.0359(11) Uani 1 1 d .
C22 C 0.9019(4) 0.5690(2) 0.71503(19) 0.0357(11) Uani 1 1 d .
C23 C 1.0264(5) 0.5310(3) 0.7279(2) 0.0497(13) Uani 1 1 d .
H23 H 1.0356 0.4795 0.7182 0.060 Uiso 1 1 calc R
C24 C 1.1361(6) 0.5701(3) 0.7551(2) 0.0572(14) Uani 1 1 d .
H24 H 1.2216 0.5448 0.7645 0.069 Uiso 1 1 calc R
C25 C 1.1253(5) 0.6450(3) 0.76902(19) 0.0504(12) Uani 1 1 d .
H25 H 1.2039 0.6710 0.7862 0.061 Uiso 1 1 calc R
C26 C 0.9995(4) 0.6825(3) 0.75799(18) 0.0369(11) Uani 1 1 d .
H26 H 0.9909 0.7341 0.7677 0.044 Uiso 1 1 calc R
C27 C 0.8876(4) 0.6435(2) 0.73274(17) 0.0306(10) Uani 1 1 d .
C28 C 0.4941(4) 0.6450(2) 0.84614(17) 0.0292(10) Uani 1 1 d .
C29 C 0.4909(5) 0.5671(2) 0.84737(18) 0.0361(11) Uani 1 1 d .
C30 C 0.3908(5) 0.5316(3) 0.8858(2) 0.0436(12) Uani 1 1 d .
H30 H 0.3882 0.4786 0.8864 0.052 Uiso 1 1 calc R
C31 C 0.2958(5) 0.5704(3) 0.9230(2) 0.0416(12) Uani 1 1 d .
C32 C 0.3022(4) 0.6479(3) 0.9214(2) 0.0383(11) Uani 1 1 d .
H32 H 0.2373 0.6759 0.9463 0.046 Uiso 1 1 calc R
C33 C 0.4007(4) 0.6858(2) 0.88445(18) 0.0294(10) Uani 1 1 d .
C34 C 0.5878(6) 0.5181(3) 0.8097(2) 0.0665(18) Uani 1 1 d .
H34A H 0.5448 0.5068 0.7683 0.100 Uiso 1 1 calc R
H34B H 0.6042 0.4715 0.8330 0.100 Uiso 1 1 calc R
H34C H 0.6778 0.5438 0.8031 0.100 Uiso 1 1 calc R
C35 C 0.1893(5) 0.5312(3) 0.9639(3) 0.0660(16) Uani 1 1 d .
H35A H 0.1058 0.5193 0.9384 0.099 Uiso 1 1 calc R
H35B H 0.1623 0.5636 0.9994 0.099 Uiso 1 1 calc R
H35C H 0.2305 0.4850 0.9806 0.099 Uiso 1 1 calc R
C36 C 0.3998(4) 0.7692(2) 0.8887(2) 0.0384(11) Uani 1 1 d .
H36A H 0.3430 0.7848 0.9253 0.058 Uiso 1 1 calc R
H36B H 0.3592 0.7901 0.8496 0.058 Uiso 1 1 calc R
H36C H 0.4966 0.7874 0.8938 0.058 Uiso 1 1 calc R
C37 C 0.7564(4) 0.7628(3) 0.84924(17) 0.0350(10) Uani 1 1 d .
C38 C 0.8381(4) 0.7198(3) 0.89228(18) 0.0404(13) Uani 1 1 d .
C39 C 0.9358(5) 0.7573(4) 0.9307(2) 0.0588(16) Uani 1 1 d .
H39 H 0.9911 0.7287 0.9595 0.071 Uiso 1 1 calc R
C40 C 0.9559(5) 0.8327(4) 0.9291(2) 0.0600(16) Uani 1 1 d .
C41 C 0.8734(6) 0.8734(3) 0.8875(2) 0.0537(13) Uani 1 1 d .
H41 H 0.8841 0.9260 0.8865 0.064 Uiso 1 1 calc R
C42 C 0.7749(4) 0.8402(3) 0.8470(2) 0.0382(11) Uani 1 1 d .
C43 C 0.8305(5) 0.6368(3) 0.8973(2) 0.0518(14) Uani 1 1 d .
H43A H 0.8942 0.6197 0.9311 0.078 Uiso 1 1 calc R
H43B H 0.8587 0.6144 0.8567 0.078 Uiso 1 1 calc R
H43C H 0.7338 0.6218 0.9075 0.078 Uiso 1 1 calc R
C44 C 1.0656(6) 0.8697(4) 0.9709(2) 0.086(2) Uani 1 1 d .
H44A H 1.0791 0.8400 1.0096 0.128 Uiso 1 1 calc R
H44B H 1.0338 0.9198 0.9825 0.128 Uiso 1 1 calc R
H44C H 1.1551 0.8731 0.9477 0.128 Uiso 1 1 calc R
C45 C 0.6936(5) 0.8902(2) 0.8021(2) 0.0501(13) Uani 1 1 d .
H45A H 0.7185 0.9424 0.8104 0.075 Uiso 1 1 calc R
H45B H 0.5923 0.8832 0.8089 0.075 Uiso 1 1 calc R
H45C H 0.7175 0.8775 0.7580 0.075 Uiso 1 1 calc R

loop_
_atom_site_aniso_label
_atom_site_aniso_U_11
_atom_site_aniso_U_22
_atom_site_aniso_U_33
_atom_site_aniso_U_23
_atom_site_aniso_U_13
_atom_site_aniso_U_12
Ge1 0.0267(2) 0.0333(2) 0.0249(2) 0.0056(2) 0.0015(2) 0.0030(2)
S1 0.0244(5) 0.0376(6) 0.0305(5) 0.0091(5) 0.0020(5) 0.0006(5)
S2 0.0257(5) 0.0407(7) 0.0316(5) 0.0096(5) 0.0022(5) 0.0040(5)
C1 0.026(2) 0.038(2) 0.019(2) 0.0055(17) 0.0042(18) -0.0001(18)
C2 0.028(2) 0.026(2) 0.029(2) 0.0010(19) -0.0010(18) -0.0010(17)
C3 0.035(2) 0.024(2) 0.026(2) 0.0012(18) -0.0066(19) -0.0029(18)
C4 0.041(3) 0.026(2) 0.024(2) 0.0010(17) -0.005(2) -0.0002(19)
C5 0.046(3) 0.033(3) 0.032(2) 0.006(2) 0.003(2) 0.000(2)
C6 0.059(3) 0.038(3) 0.030(2) 0.002(2) 0.007(2) 0.002(2)
C7 0.072(4) 0.054(3) 0.028(3) 0.002(2) 0.006(3) -0.002(3)
C8 0.074(4) 0.054(3) 0.025(2) 0.012(2) -0.018(3) 0.004(3)
C9 0.045(3) 0.035(3) 0.031(2) -0.002(2) -0.005(2) -0.002(2)
C10 0.042(3) 0.036(3) 0.035(2) 0.0008(19) -0.013(2) 0.004(2)
C11 0.056(4) 0.064(4) 0.051(3) 0.005(3) -0.018(3) 0.012(3)
C12 0.049(3) 0.069(4) 0.075(4) 0.006(3) -0.026(3) 0.014(3)
C13 0.029(3) 0.066(3) 0.066(3) 0.001(3) -0.006(3) 0.012(3)
C14 0.040(3) 0.046(3) 0.045(3) 0.008(2) -0.009(3) 0.007(2)
C15 0.035(2) 0.027(2) 0.034(2) -0.0011(18) -0.009(2) 0.001(2)
C16 0.029(2) 0.036(3) 0.025(2) 0.0047(19) 0.0036(18) -0.0013(19)
C17 0.030(3) 0.031(3) 0.032(2) 0.005(2) 0.003(2) -0.0009(19)
C18 0.042(3) 0.042(3) 0.043(3) -0.004(2) 0.002(2) -0.012(2)
C19 0.063(4) 0.037(3) 0.046(3) -0.010(2) 0.004(3) -0.013(3)
C20 0.053(3) 0.033(3) 0.048(3) -0.002(2) 0.009(3) 0.008(2)
C21 0.044(3) 0.037(3) 0.027(2) 0.006(2) 0.006(2) 0.004(2)
C22 0.038(3) 0.043(3) 0.027(2) 0.006(2) 0.001(2) 0.006(2)
C23 0.047(3) 0.064(3) 0.038(3) -0.001(2) -0.001(2) 0.027(3)
C24 0.039(3) 0.090(4) 0.043(3) -0.001(3) -0.007(3) 0.029(3)
C25 0.032(2) 0.086(4) 0.034(2) -0.005(2) -0.003(2) 0.012(3)
C26 0.029(2) 0.057(3) 0.025(2) -0.001(2) -0.002(2) 0.004(2)
C27 0.024(2) 0.049(3) 0.0188(18) 0.0095(19) 0.002(2) 0.006(2)
C28 0.029(2) 0.036(3) 0.023(2) 0.0033(19) 0.0010(19) 0.003(2)
C29 0.050(3) 0.034(3) 0.024(2) 0.011(2) 0.002(2) 0.004(2)
C30 0.056(3) 0.034(3) 0.041(3) 0.011(2) -0.004(3) -0.004(3)
C31 0.034(3) 0.047(3) 0.044(3) 0.017(2) -0.002(2) -0.003(2)
C32 0.027(2) 0.052(3) 0.036(2) 0.011(2) 0.003(2) 0.008(2)
C33 0.028(3) 0.035(3) 0.025(2) 0.0055(18) -0.0020(18) 0.0007(19)
C34 0.111(5) 0.034(3) 0.054(3) 0.011(2) 0.044(3) 0.012(3)
C35 0.051(3) 0.066(4) 0.080(4) 0.028(3) 0.012(3) -0.010(3)
C36 0.037(3) 0.040(3) 0.038(2) 0.001(2) 0.008(2) 0.004(2)
C37 0.025(2) 0.055(3) 0.025(2) -0.001(2) 0.007(2) 0.004(2)
C38 0.028(3) 0.070(4) 0.023(2) 0.003(2) 0.0057(18) 0.011(2)
C39 0.033(3) 0.121(5) 0.023(3) 0.002(3) 0.000(2) 0.007(3)
C40 0.033(3) 0.118(5) 0.029(3) -0.013(3) 0.008(2) -0.015(3)
C41 0.042(3) 0.079(4) 0.040(3) -0.015(3) 0.011(3) -0.020(3)
C42 0.028(3) 0.051(3) 0.036(2) -0.009(2) 0.009(2) -0.007(2)
C43 0.046(3) 0.076(4) 0.033(3) 0.015(3) 0.004(2) 0.022(3)
C44 0.048(4) 0.170(7) 0.039(3) -0.027(4) 0.003(3) -0.038(4)
C45 0.044(3) 0.037(3) 0.069(3) -0.008(3) 0.009(3) -0.008(2)

loop_
_atom_type_symbol
_atom_type_description
_atom_type_scat_dispersion_real
_atom_type_scat_dispersion_imag
_atom_type_scat_source
C C 0.0033 0.0016 'International Tables Vol C Tables 4.2.6.8 and 6.1.1.4'
H H 0.0000 0.0000 'International Tables Vol C Tables 4.2.6.8 and 6.1.1.4'
S S 0.1246 0.1234 'International Tables Vol C Tables 4.2.6.8 and 6.1.1.4'
Ge Ge 0.1547 1.8001 'International Tables Vol C Tables 4.2.6.8 and 6.1.1.4'

loop_
_geom_angle_atom_site_label_1
_geom_angle_atom_site_label_2
_geom_angle_atom_site_label_3
_geom_angle
C37 Ge1 C28 110.60(16)
C37 Ge1 C1 107.46(16)
C28 Ge1 C1 126.89(16)
C37 Ge1 S2 118.15(13)
C28 Ge1 S2 100.06(11)
C1 Ge1 S2 93.05(11)
C2 S1 C1 101.68(18)
C2 S2 Ge1 100.15(13)
C27 C1 C16 103.0(3)
C27 C1 S1 107.3(3)
C16 C1 S1 111.8(2)
C27 C1 Ge1 115.4(2)
C16 C1 Ge1 116.5(2)
S1 C1 Ge1 102.75(18)
C3 C2 S1 122.2(3)
C3 C2 S2 122.2(3)
S1 C2 S2 115.6(2)
C2 C3 C15 127.6(4)
C2 C3 C4 127.1(4)
C15 C3 C4 105.2(3)
C5 C4 C9 118.2(4)
C5 C4 C3 133.5(4)
C9 C4 C3 108.3(4)
C6 C5 C4 119.8(4)
C7 C6 C5 121.7(5)
C6 C7 C8 119.3(4)
C7 C8 C9 119.8(5)
C8 C9 C4 121.2(4)
C8 C9 C10 129.8(4)
C4 C9 C10 109.0(4)
C11 C10 C15 121.4(5)
C11 C10 C9 129.7(4)
C15 C10 C9 108.8(4)
C10 C11 C12 119.6(5)
C13 C12 C11 119.8(5)
C12 C13 C14 121.2(5)
C13 C14 C15 119.7(4)
C14 C15 C10 118.3(4)
C14 C15 C3 132.9(3)
C10 C15 C3 108.8(4)
C17 C16 C21 120.4(4)
C17 C16 C1 130.7(4)
C21 C16 C1 108.9(3)
C18 C17 C16 120.0(4)
C17 C18 C19 120.0(4)
C20 C19 C18 120.8(4)
C21 C20 C19 119.0(4)
C20 C21 C16 119.8(4)
C20 C21 C22 131.4(4)
C16 C21 C22 108.7(4)
C23 C22 C27 120.1(4)
C23 C22 C21 130.5(4)
C27 C22 C21 109.3(4)
C24 C23 C22 118.2(5)
C25 C24 C23 121.8(5)
C24 C25 C26 120.1(5)
C27 C26 C25 118.7(4)
C26 C27 C22 120.9(4)
C26 C27 C1 129.7(4)
C22 C27 C1 109.4(4)
C29 C28 C33 119.8(4)
C29 C28 Ge1 124.4(3)
C33 C28 Ge1 115.8(3)
C28 C29 C30 118.7(4)
C28 C29 C34 124.3(4)
C30 C29 C34 117.1(4)
C31 C30 C29 122.7(4)
C30 C31 C32 117.5(4)
C30 C31 C35 121.8(4)
C32 C31 C35 120.8(4)
C33 C32 C31 122.0(4)
C32 C33 C28 119.3(4)
C32 C33 C36 116.8(4)
C28 C33 C36 123.9(4)
C42 C37 C38 119.5(4)
C42 C37 Ge1 125.2(3)
C38 C37 Ge1 115.3(3)
C39 C38 C37 117.9(5)
C39 C38 C43 118.0(4)
C37 C38 C43 124.1(4)
C40 C39 C38 123.6(5)
C39 C40 C41 117.4(5)
C39 C40 C44 120.9(6)
C41 C40 C44 121.7(6)
C40 C41 C42 122.6(5)
C41 C42 C37 119.0(5)
C41 C42 C45 117.9(4)
C37 C42 C45 123.1(4)

loop_
_geom_bond_atom_site_label_1
_geom_bond_atom_site_label_2
_geom_bond_distance
Ge1 C37 1.983(4)
Ge1 C28 1.986(4)
Ge1 C1 2.014(4)
Ge1 S2 2.2549(11)
S1 C2 1.762(4)
S1 C1 1.832(4)
S2 C2 1.773(4)
C1 C27 1.516(5)
C1 C16 1.519(5)
C2 C3 1.348(5)
C3 C15 1.485(6)
C3 C4 1.500(5)
C4 C5 1.386(6)
C4 C9 1.407(6)
C5 C6 1.385(5)
C6 C7 1.375(6)
C7 C8 1.378(7)
C8 C9 1.382(6)
C9 C10 1.460(6)
C10 C11 1.373(6)
C10 C15 1.409(5)
C11 C12 1.384(7)
C12 C13 1.380(6)
C13 C14 1.387(6)
C14 C15 1.393(6)
C16 C17 1.373(5)
C16 C21 1.413(5)
C17 C18 1.372(6)
C18 C19 1.396(6)
C19 C20 1.391(7)
C20 C21 1.384(6)
C21 C22 1.459(6)
C22 C23 1.389(6)
C22 C27 1.393(5)
C23 C24 1.379(7)
C24 C25 1.377(6)
C25 C26 1.388(6)
C26 C27 1.377(6)
C28 C29 1.398(5)
C28 C33 1.403(5)
C29 C30 1.399(6)
C29 C34 1.497(6)
C30 C31 1.380(6)
C31 C32 1.392(6)
C31 C35 1.501(6)
C32 C33 1.391(5)
C33 C36 1.498(6)
C37 C42 1.399(6)
C37 C38 1.419(5)
C38 C39 1.400(6)
C38 C43 1.493(7)
C39 C40 1.366(7)
C40 C41 1.379(7)
C40 C44 1.514(7)
C41 C42 1.397(6)
C42 C45 1.512(6)
